data_7120331
loop_
_publ_author_name
'Zhang, Hongyu'
'Liu, Huapeng'
'Cheng, Xiao'
'Zhang, houyu'
'Wang, Yue'
'Yamaguchi, Shigehiro'

_publ_section_title
;
 ESIPT-Active Organic Compounds with White Luminescence Based on
 Crystallization-Induced Keto Emission (CIKE)
;
_journal_name_full 'Chem. Commun.'
_journal_paper_doi 10.1039/C7CC03758A
_journal_year 2017
_chemical_formula_moiety C15H12N2O
_chemical_formula_sum 'C2.5 H2 N0.33 O0.17'
_chemical_formula_weight 39.38
_chemical_name_systematic 2-(5-phenyl-1H-pyrazol-3-yl)phenol
_space_group_IT_number 29
_symmetry_cell_setting orthorhombic
_symmetry_space_group_name_Hall 'P 2c -2ac'
_symmetry_space_group_name_H-M 'P c a 21'
_atom_sites_solution_hydrogens geom
_atom_sites_solution_primary direct
_atom_sites_solution_secondary difmap
_audit_creation_method SHELXL-97
_audit_update_record
;
2017-06-08 deposited with the CCDC.
2017-06-22 downloaded from the CCDC.
;
_cell_angle_alpha 90.00
_cell_angle_beta 90.00
_cell_angle_gamma 90.00
_cell_formula_units_Z 48
_cell_length_a 18.2533(11)
_cell_length_b 6.3201(3)
_cell_length_c 20.6576(11)
_cell_measurement_reflns_used 2843
_cell_measurement_temperature 296(2)
_cell_measurement_theta_max 21.5408
_cell_measurement_theta_min 2.4397
_cell_volume 2383.1(2)
_computing_structure_refinement 'SHELXL-97 (Sheldrick, 1997)'
_computing_structure_solution 'SHELXS-97 (Sheldrick, 1990)'
_diffrn_ambient_temperature 296(2)
_diffrn_measured_fraction_theta_full 0.990
_diffrn_measured_fraction_theta_max 0.990
_diffrn_measurement_device_type 'CCD area detector'
_diffrn_radiation_monochromator graphite
_diffrn_radiation_source 'fine-focus sealed tube'
_diffrn_radiation_type MoK\a
_diffrn_radiation_wavelength 0.71073
_diffrn_reflns_av_R_equivalents 0.0401
_diffrn_reflns_av_sigmaI/netI 0.0364
_diffrn_reflns_limit_h_max 21
_diffrn_reflns_limit_h_min -22
_diffrn_reflns_limit_k_max 7
_diffrn_reflns_limit_k_min -5
_diffrn_reflns_limit_l_max 25
_diffrn_reflns_limit_l_min -25
_diffrn_reflns_number 15179
_diffrn_reflns_theta_full 25.74
_diffrn_reflns_theta_max 25.74
_diffrn_reflns_theta_min 1.97
_exptl_absorpt_coefficient_mu 0.084
_exptl_crystal_colour colourless
_exptl_crystal_density_diffrn 1.317
_exptl_crystal_density_method 'not measured'
_exptl_crystal_description block
_exptl_crystal_F_000 992
_exptl_crystal_preparation ', Luminescent'
_exptl_crystal_recrystallization_method 'Re-crystallisation from solvent: dichloromethane/ hexane'
_refine_diff_density_max 0.119
_refine_diff_density_min -0.238
_refine_diff_density_rms 0.047
_refine_ls_abs_structure_details 'Flack H D (1983), Acta Cryst. A39, 876-881'
_refine_ls_abs_structure_Flack -0.2(14)
_refine_ls_extinction_method none
_refine_ls_goodness_of_fit_ref 1.023
_refine_ls_hydrogen_treatment mixed
_refine_ls_matrix_type full
_refine_ls_number_parameters 327
_refine_ls_number_reflns 4486
_refine_ls_number_restraints 1
_refine_ls_restrained_S_all 1.023
_refine_ls_R_factor_all 0.0653
_refine_ls_R_factor_gt 0.0453
_refine_ls_shift/su_max 0.000
_refine_ls_shift/su_mean 0.000
_refine_ls_structure_factor_coef Fsqd
_refine_ls_weighting_details 'calc w=1/[\s^2^(Fo^2^)+(0.0615P)^2^+0.0000P] where P=(Fo^2^+2Fc^2^)/3'
_refine_ls_weighting_scheme calc
_refine_ls_wR_factor_gt 0.0997
_refine_ls_wR_factor_ref 0.1141
_reflns_number_gt 3385
_reflns_number_total 4486
_reflns_threshold_expression >2sigma(I)
_cod_data_source_file c7cc03758a2.cif
_cod_data_source_block 111
_cod_depositor_comments
;
The following automatic conversions were performed:

'_symmetry_cell_setting' value 'Orthorhombic' changed to
'orthorhombic' according to
/home/data/users/saulius/crontab/automatic-downloads/rss-feeds/RSC/lib/dictionaries/cif_core.dic
dictionary named 'cif_core.dic' version 2.4.2 from 2011-04-26.

Automatic conversion script
Id: cif_fix_values 4973 2017-02-22 13:04:09Z antanas 
;
_cod_original_sg_symbol_H-M 'Pca2(1) '
_cod_original_formula_sum 'C2.50 H2 N0.33 O0.17'
_cod_database_code 7120331

loop_
_symmetry_equiv_pos_as_xyz
'x, y, z'
'-x, -y, z+1/2'
'-x+1/2, y, z+1/2'
'x+1/2, -y, z'

loop_
_atom_site_label
_atom_site_type_symbol
_atom_site_fract_x
_atom_site_fract_y
_atom_site_fract_z
_atom_site_U_iso_or_equiv
_atom_site_adp_type
_atom_site_occupancy
_atom_site_symmetry_multiplicity
_atom_site_calc_flag
_atom_site_refinement_flags
C1 C -0.47188(12) -0.0722(4) -0.28832(11) 0.0478(5) Uani 1 1 d .
N4 N -0.61282(12) 0.0036(3) -0.40281(10) 0.0637(6) Uani 1 1 d .
H4 H -0.6466 0.0796 -0.4202 0.076 Uiso 1 1 calc R
C6 C -0.52556(13) -0.0918(3) -0.34055(11) 0.0487(5) Uani 1 1 d .
O7 O -0.51238(11) 0.2801(3) -0.25894(9) 0.0687(5) Uani 1 1 d .
H7 H -0.5389 0.2585 -0.2903 0.103 Uiso 1 1 calc R
N9 N -0.57110(13) 0.0697(3) -0.35303(11) 0.0637(6) Uani 1 1 d .
C10 C -0.59621(13) -0.1936(4) -0.42261(12) 0.0496(6) Uani 1 1 d .
C14 C -0.46711(14) 0.1106(4) -0.25000(12) 0.0532(6) Uani 1 1 d .
C16 C -0.41548(14) 0.1256(5) -0.20107(13) 0.0625(7) Uani 1 1 d .
H16 H -0.4128 0.2477 -0.1761 0.075 Uiso 1 1 calc R
C17 C -0.53966(13) -0.2590(4) -0.38341(11) 0.0505(6) Uani 1 1 d .
H17 H -0.5155 -0.3886 -0.3850 0.061 Uiso 1 1 calc R
C19 C -0.37159(15) -0.2220(4) -0.22658(12) 0.0658(7) Uani 1 1 d .
H19 H -0.3395 -0.3335 -0.2187 0.079 Uiso 1 1 calc R
C22 C -0.36831(15) -0.0391(5) -0.18937(14) 0.0666(7) Uani 1 1 d .
H22 H -0.3339 -0.0282 -0.1563 0.080 Uiso 1 1 calc R
C23 C -0.42297(14) -0.2359(4) -0.27526(11) 0.0568(6) Uani 1 1 d .
H23 H -0.4251 -0.3583 -0.3002 0.068 Uiso 1 1 calc R
C25 C -0.63546(13) -0.2952(4) -0.47608(11) 0.0517(6) Uani 1 1 d .
C31 C -0.69560(16) -0.2017(5) -0.50506(13) 0.0701(7) Uani 1 1 d .
H31 H -0.7125 -0.0720 -0.4899 0.084 Uiso 1 1 calc R
C32 C -0.70666(17) -0.4853(6) -0.57964(16) 0.0842(10) Uani 1 1 d .
H32 H -0.7297 -0.5477 -0.6149 0.101 Uiso 1 1 calc R
C33 C -0.73104(18) -0.2988(6) -0.55638(13) 0.0791(9) Uani 1 1 d .
H33 H -0.7719 -0.2349 -0.5749 0.095 Uiso 1 1 calc R
C35 C -0.61281(17) -0.4888(5) -0.49970(17) 0.0799(9) Uani 1 1 d .
H35 H -0.5732 -0.5568 -0.4805 0.096 Uiso 1 1 calc R
C36 C -0.64778(19) -0.5826(6) -0.55108(17) 0.0992(12) Uani 1 1 d .
H36 H -0.6315 -0.7125 -0.5666 0.119 Uiso 1 1 calc R
N2 N -0.12619(12) -0.5797(3) -0.23035(9) 0.0591(6) Uani 1 1 d .
H2 H -0.0908 -0.5110 -0.2126 0.071 Uiso 1 1 calc R
O3 O -0.22676(11) -0.2746(3) -0.36965(9) 0.0715(6) Uani 1 1 d .
H3 H -0.1956 -0.3114 -0.3434 0.107 Uiso 1 1 calc R
N5 N -0.16802(11) -0.5021(3) -0.27901(10) 0.0601(6) Uani 1 1 d .
C8 C -0.27060(13) -0.6237(3) -0.34432(11) 0.0475(5) Uani 1 1 d .
C11 C -0.21619(13) -0.6542(4) -0.29269(11) 0.0482(5) Uani 1 1 d .
C12 C -0.37188(16) -0.7578(4) -0.40751(12) 0.0653(7) Uani 1 1 d .
H12 H -0.4046 -0.8662 -0.4169 0.078 Uiso 1 1 calc R
C13 C -0.32112(14) -0.7832(4) -0.35918(11) 0.0586(6) Uani 1 1 d .
H13 H -0.3202 -0.9089 -0.3358 0.070 Uiso 1 1 calc R
C15 C -0.37435(15) -0.5721(4) -0.44194(13) 0.0637(7) Uani 1 1 d .
H15 H -0.4090 -0.5549 -0.4745 0.076 Uiso 1 1 calc R
C18 C -0.11162(12) -0.8940(4) -0.15972(11) 0.0469(5) Uani 1 1 d .
C20 C -0.20397(13) -0.8298(4) -0.25220(11) 0.0508(5) Uani 1 1 d .
H20 H -0.2299 -0.9565 -0.2522 0.061 Uiso 1 1 calc R
C21 C -0.14635(13) -0.7772(3) -0.21283(11) 0.0478(5) Uani 1 1 d .
C24 C -0.27418(13) -0.4374(4) -0.38029(12) 0.0530(6) Uani 1 1 d .
C26 C -0.32609(15) -0.4123(4) -0.42851(13) 0.0627(7) Uani 1 1 d .
H26 H -0.3282 -0.2866 -0.4518 0.075 Uiso 1 1 calc R
C27 C -0.05398(16) -1.1191(5) -0.05563(13) 0.0699(8) Uani 1 1 d .
H27 H -0.0353 -1.1932 -0.0204 0.084 Uiso 1 1 calc R
C28 C -0.13707(14) -1.0947(4) -0.14426(13) 0.0599(7) Uani 1 1 d .
H28 H -0.1741 -1.1552 -0.1690 0.072 Uiso 1 1 calc R
C29 C -0.05559(14) -0.8101(4) -0.12191(12) 0.0617(7) Uani 1 1 d .
H29 H -0.0371 -0.6766 -0.1314 0.074 Uiso 1 1 calc R
C30 C -0.02729(16) -0.9229(5) -0.07059(13) 0.0704(8) Uani 1 1 d .
H30 H 0.0103 -0.8651 -0.0459 0.084 Uiso 1 1 calc R
C34 C -0.10831(17) -1.2058(4) -0.09274(14) 0.0713(8) Uani 1 1 d .
H34 H -0.1259 -1.3403 -0.0832 0.086 Uiso 1 1 calc R

loop_
_atom_site_aniso_label
_atom_site_aniso_U_11
_atom_site_aniso_U_22
_atom_site_aniso_U_33
_atom_site_aniso_U_23
_atom_site_aniso_U_13
_atom_site_aniso_U_12
C1 0.0463(13) 0.0491(13) 0.0480(12) 0.0003(11) 0.0065(11) -0.0044(10)
N4 0.0684(15) 0.0575(13) 0.0651(14) -0.0107(10) -0.0176(11) 0.0180(11)
C6 0.0470(14) 0.0486(13) 0.0507(12) 0.0015(11) 0.0065(11) -0.0004(10)
O7 0.0718(13) 0.0579(10) 0.0766(12) -0.0161(9) -0.0084(10) 0.0079(9)
N9 0.0711(15) 0.0541(12) 0.0660(13) -0.0114(10) -0.0121(11) 0.0140(11)
C10 0.0484(14) 0.0472(13) 0.0532(12) -0.0026(11) 0.0046(11) 0.0039(11)
C14 0.0484(14) 0.0548(15) 0.0565(14) 0.0008(12) 0.0046(12) -0.0023(11)
C16 0.0619(18) 0.0678(17) 0.0579(15) -0.0062(13) 0.0030(13) -0.0119(13)
C17 0.0495(14) 0.0458(13) 0.0562(13) -0.0037(11) 0.0007(11) 0.0027(10)
C19 0.0628(18) 0.0674(17) 0.0671(16) 0.0126(15) -0.0057(13) 0.0026(13)
C22 0.0598(18) 0.082(2) 0.0582(15) 0.0078(15) -0.0065(13) -0.0140(14)
C23 0.0577(16) 0.0558(15) 0.0570(15) 0.0047(11) -0.0020(12) -0.0013(12)
C25 0.0489(15) 0.0562(15) 0.0498(12) -0.0016(11) 0.0055(10) -0.0008(11)
C31 0.0709(19) 0.0669(17) 0.0724(16) -0.0016(14) -0.0127(15) 0.0102(14)
C32 0.067(2) 0.115(3) 0.0706(19) -0.0278(19) -0.0012(16) -0.0158(18)
C33 0.068(2) 0.098(2) 0.0717(19) 0.0025(17) -0.0154(15) -0.0037(17)
C35 0.065(2) 0.081(2) 0.094(2) -0.0304(17) -0.0158(16) 0.0172(16)
C36 0.083(3) 0.101(2) 0.114(3) -0.056(2) -0.020(2) 0.0126(19)
N2 0.0639(14) 0.0538(12) 0.0596(13) 0.0086(10) -0.0120(10) -0.0115(10)
O3 0.0780(14) 0.0516(10) 0.0849(13) 0.0185(10) -0.0197(10) -0.0169(9)
N5 0.0654(14) 0.0510(12) 0.0638(13) 0.0101(10) -0.0091(11) -0.0112(10)
C8 0.0455(13) 0.0488(13) 0.0482(12) 0.0049(10) 0.0092(10) -0.0015(10)
C11 0.0485(14) 0.0468(13) 0.0494(12) 0.0038(11) 0.0064(11) -0.0033(10)
C12 0.0638(18) 0.0676(18) 0.0644(16) 0.0080(14) -0.0052(13) -0.0169(13)
C13 0.0563(15) 0.0577(15) 0.0617(15) 0.0128(12) 0.0002(12) -0.0109(12)
C15 0.0592(17) 0.0714(18) 0.0605(16) 0.0104(14) -0.0038(13) -0.0036(13)
C18 0.0448(13) 0.0490(13) 0.0469(12) 0.0019(10) 0.0073(10) 0.0012(10)
C20 0.0485(14) 0.0475(13) 0.0564(13) 0.0070(11) 0.0020(11) -0.0046(10)
C21 0.0472(13) 0.0445(12) 0.0517(12) 0.0027(10) 0.0065(10) -0.0025(10)
C24 0.0536(15) 0.0481(14) 0.0574(14) 0.0048(12) 0.0033(12) -0.0042(11)
C26 0.0618(17) 0.0600(15) 0.0663(17) 0.0166(13) -0.0028(13) -0.0002(13)
C27 0.069(2) 0.080(2) 0.0600(17) 0.0145(14) -0.0066(13) 0.0033(15)
C28 0.0613(17) 0.0580(16) 0.0603(15) 0.0055(12) -0.0073(12) -0.0057(12)
C29 0.0551(16) 0.0621(16) 0.0679(16) 0.0065(13) -0.0022(13) -0.0089(12)
C30 0.0606(18) 0.085(2) 0.0660(17) 0.0049(16) -0.0109(14) -0.0043(14)
C34 0.078(2) 0.0664(17) 0.0694(17) 0.0203(14) -0.0062(15) 0.0002(14)

loop_
_atom_type_symbol
_atom_type_description
_atom_type_scat_dispersion_real
_atom_type_scat_dispersion_imag
_atom_type_scat_source
C C 0.0033 0.0016 'International Tables Vol C Tables 4.2.6.8 and 6.1.1.4'
H H 0.0000 0.0000 'International Tables Vol C Tables 4.2.6.8 and 6.1.1.4'
N N 0.0061 0.0033 'International Tables Vol C Tables 4.2.6.8 and 6.1.1.4'
O O 0.0106 0.0060 'International Tables Vol C Tables 4.2.6.8 and 6.1.1.4'

loop_
_geom_angle_atom_site_label_1
_geom_angle_atom_site_label_2
_geom_angle_atom_site_label_3
_geom_angle
C23 C1 C14 117.6(2)
C23 C1 C6 120.6(2)
C14 C1 C6 121.8(2)
N9 N4 C10 113.1(2)
N9 C6 C17 109.8(2)
N9 C6 C1 119.5(2)
C17 C6 C1 130.7(2)
C6 N9 N4 105.14(19)
N4 C10 C17 105.6(2)
N4 C10 C25 121.6(2)
C17 C10 C25 132.8(2)
O7 C14 C16 117.2(2)
O7 C14 C1 122.1(2)
C16 C14 C1 120.7(2)
C22 C16 C14 120.3(3)
C10 C17 C6 106.4(2)
C23 C19 C22 119.1(3)
C16 C22 C19 120.4(3)
C19 C23 C1 122.0(2)
C35 C25 C31 117.6(2)
C35 C25 C10 120.6(2)
C31 C25 C10 121.8(2)
C25 C31 C33 120.9(3)
C33 C32 C36 119.8(3)
C32 C33 C31 120.4(3)
C36 C35 C25 121.1(3)
C32 C36 C35 120.2(3)
C21 N2 N5 112.3(2)
C11 N5 N2 105.54(19)
C24 C8 C13 117.4(2)
C24 C8 C11 122.0(2)
C13 C8 C11 120.6(2)
N5 C11 C20 109.8(2)
N5 C11 C8 120.3(2)
C20 C11 C8 129.9(2)
C13 C12 C15 120.0(3)
C12 C13 C8 121.3(2)
C26 C15 C12 120.3(2)
C28 C18 C29 117.7(2)
C28 C18 C21 119.2(2)
C29 C18 C21 123.1(2)
C21 C20 C11 106.5(2)
N2 C21 C20 105.9(2)
N2 C21 C18 123.2(2)
C20 C21 C18 130.8(2)
O3 C24 C26 117.7(2)
O3 C24 C8 121.5(2)
C26 C24 C8 120.8(2)
C15 C26 C24 120.1(2)
C30 C27 C34 119.6(3)
C34 C28 C18 121.0(3)
C30 C29 C18 120.7(2)
C27 C30 C29 120.6(3)
C27 C34 C28 120.3(3)

loop_
_geom_bond_atom_site_label_1
_geom_bond_atom_site_label_2
_geom_bond_distance
C1 C23 1.393(3)
C1 C14 1.403(3)
C1 C6 1.463(3)
N4 N9 1.346(3)
N4 C10 1.347(3)
C6 N9 1.342(3)
C6 C17 1.403(3)
O7 C14 1.365(3)
C10 C17 1.375(3)
C10 C25 1.465(3)
C14 C16 1.385(4)
C16 C22 1.372(4)
C19 C23 1.378(3)
C19 C22 1.390(4)
C25 C35 1.381(4)
C25 C31 1.383(3)
C31 C33 1.385(4)
C32 C33 1.348(4)
C32 C36 1.372(5)
C35 C36 1.373(4)
N2 C21 1.351(3)
N2 N5 1.354(3)
O3 C24 1.362(3)
N5 C11 1.333(3)
C8 C24 1.394(3)
C8 C13 1.400(3)
C8 C11 1.470(3)
C11 C20 1.407(3)
C12 C13 1.372(4)
C12 C15 1.373(4)
C15 C26 1.369(4)
C18 C28 1.388(3)
C18 C29 1.392(3)
C18 C21 1.466(3)
C20 C21 1.370(3)
C24 C26 1.384(3)
C27 C30 1.368(4)
C27 C34 1.368(4)
C28 C34 1.379(4)
C29 C30 1.378(4)
